data_7203943
loop_
_publ_author_name
'Barbieux-Flammang, Monique'
'Vandevoorde, S\'everine'
'Flammang, Robert'
'Wong, Ming Wah'
'Bibas, Herv\'e'
'Kennard, Colin H. L.'
'Wentrup, Curt'

_publ_section_title
;
 Monomer, dimers and trimers of cyanogen N-oxide,
 N&#xE007;C--C&#xE007;N\\rightarrow O. An X-ray, FVT-MS/IR and
 theoretical investigation
;
_journal_issue 3
_journal_name_full 'Journal of the Chemical Society, Perkin Transactions 2'
_journal_page_first 473
_journal_paper_doi 10.1039/a908653f
_journal_year 2000
_chemical_formula_sum 'C6 N6 O3'
_chemical_formula_weight 204.12
_chemical_name_systematic
; 
 ? 
;
_space_group_IT_number 4
_symmetry_cell_setting monoclinic
_symmetry_space_group_name_Hall 'P 2yb'
_symmetry_space_group_name_H-M 'P 1 21 1'
_atom_sites_solution_hydrogens geom
_atom_sites_solution_primary direct
_atom_sites_solution_secondary difmap
_audit_creation_method SHELXL-97
_cell_angle_alpha 90.00
_cell_angle_beta 108.35(2)
_cell_angle_gamma 90.00
_cell_formula_units_Z 2
_cell_length_a 6.093(3)
_cell_length_b 7.5041(8)
_cell_length_c 9.297(4)
_cell_measurement_reflns_used 25
_cell_measurement_temperature 293(2)
_cell_measurement_theta_max 12
_cell_measurement_theta_min 10
_cell_volume 403.5(3)
_computing_cell_refinement CAD4
_computing_data_collection CAD4
_computing_data_reduction XTAL3.2
_computing_molecular_graphics PLATON
_computing_structure_refinement 'SHELXL-97 (Sheldrick, 1997)'
_computing_structure_solution 'SHELXS-97 (Sheldrick, 1990)'
_diffrn_ambient_temperature 293(2)
_diffrn_measured_fraction_theta_full 0.805
_diffrn_measured_fraction_theta_max 0.805
_diffrn_measurement_device_type 'Enraf Nonius CAD4'
_diffrn_measurement_method 'omega-2theta scans'
_diffrn_radiation_monochromator graphite
_diffrn_radiation_source 'fine-focus sealed tube'
_diffrn_radiation_type MoK\a
_diffrn_radiation_wavelength 0.71073
_diffrn_reflns_av_R_equivalents 0.0000
_diffrn_reflns_av_sigmaI/netI 0.0093
_diffrn_reflns_limit_h_max 6
_diffrn_reflns_limit_h_min 0
_diffrn_reflns_limit_k_max 8
_diffrn_reflns_limit_k_min -8
_diffrn_reflns_limit_l_max 11
_diffrn_reflns_limit_l_min -11
_diffrn_reflns_number 2017
_diffrn_reflns_theta_full 29.97
_diffrn_reflns_theta_max 29.97
_diffrn_reflns_theta_min 2.31
_diffrn_standards_interval_count 250
_diffrn_standards_number 3
_exptl_absorpt_coefficient_mu 0.141
_exptl_absorpt_correction_type none
_exptl_crystal_colour colourless
_exptl_crystal_density_diffrn 1.680
_exptl_crystal_density_method 'not measured'
_exptl_crystal_description prism
_exptl_crystal_F_000 204
_exptl_crystal_size_max 0.5
_exptl_crystal_size_mid 0.5
_exptl_crystal_size_min 0.5
_refine_diff_density_max 0.218
_refine_diff_density_min -0.198
_refine_diff_density_rms 0.057
_refine_ls_abs_structure_details 'Flack H D (1983), Acta Cryst. A39, 876-881'
_refine_ls_abs_structure_Flack -2.2(18)
_refine_ls_extinction_method none
_refine_ls_goodness_of_fit_ref 1.051
_refine_ls_hydrogen_treatment mixed
_refine_ls_matrix_type full
_refine_ls_number_parameters 136
_refine_ls_number_reflns 2017
_refine_ls_number_restraints 1
_refine_ls_restrained_S_all 1.051
_refine_ls_R_factor_all 0.0616
_refine_ls_R_factor_gt 0.0569
_refine_ls_shift/su_max 0.000
_refine_ls_shift/su_mean 0.000
_refine_ls_structure_factor_coef Fsqd
_refine_ls_weighting_details 'w=1/[\s^2^(Fo^2^)+(0.1232P)^2^+0.0025P] where P=(Fo^2^+2Fc^2^)/3'
_refine_ls_weighting_scheme calc
_refine_ls_wR_factor_gt 0.1483
_refine_ls_wR_factor_ref 0.1547
_reflns_number_gt 1749
_reflns_number_total 2017
_reflns_threshold_expression >2sigma(I)
_cod_data_source_file a908653f.txt
_cod_data_source_block 1385
_cod_depositor_comments
;
The following automatic conversions were performed:

'_refine_ls_weighting_scheme' value 'calc
w=1/[\s^2^(Fo^2^)+(0.1232P)^2^+0.0025P] where P=(Fo^2^+2Fc^2^)/3' was
changed to 'calc'. New tag '_refine_ls_weighting_details' was
created. The value of the new tag was set to
'w=1/[\s^2^(Fo^2^)+(0.1232P)^2^+0.0025P] where P=(Fo^2^+2Fc^2^)/3'.

Automatic conversion script
Id: cif_fix_values 3143 2015-03-26 13:38:13Z robertas 
;
_cod_original_sg_symbol_H-M P2(1)
_cod_database_code 7203943

loop_
_symmetry_equiv_pos_as_xyz
'x, y, z'
'-x, y+1/2, -z'

loop_
_atom_site_label
_atom_site_type_symbol
_atom_site_fract_x
_atom_site_fract_y
_atom_site_fract_z
_atom_site_U_iso_or_equiv
_atom_site_adp_type
_atom_site_occupancy
_atom_site_calc_flag
_atom_site_refinement_flags
_atom_site_disorder_assembly
_atom_site_disorder_group
O1 O -0.4832(4) 0.5491(3) 0.1765(2) 0.0729(5) Uani 1 d . . .
N2 N -0.3163(4) 0.5798(3) 0.3091(2) 0.0654(6) Uani 1 d . . .
C3 C -0.1285(4) 0.5019(3) 0.3018(2) 0.0521(5) Uani 1 d . . .
C4 C -0.1665(4) 0.4127(3) 0.1624(2) 0.0551(5) Uani 1 d . . .
N5 N -0.3853(5) 0.4424(3) 0.0806(2) 0.0640(5) Uani 1 d . . .
O5 O -0.5067(5) 0.4051(4) -0.0447(2) 0.0872(7) Uani 1 d . . .
C6 C -0.0212(6) 0.3063(4) 0.1056(3) 0.0662(6) Uani 1 d . . .
N7 N 0.0942(6) 0.2173(4) 0.0608(3) 0.0892(9) Uani 1 d . . .
O8 O 0.0975(3) 0.6201(2) 0.54185(18) 0.0632(5) Uani 1 d . . .
N9 N 0.3197(4) 0.6028(3) 0.6433(2) 0.0633(5) Uani 1 d . . .
C10 C 0.4111(5) 0.4837(3) 0.5780(2) 0.0546(5) Uani 1 d . . .
N11 N 0.2716(4) 0.4214(2) 0.4407(2) 0.0543(5) Uani 1 d . . .
C12 C 0.0843(4) 0.5091(3) 0.4262(2) 0.0509(5) Uani 1 d . . .
C13 C 0.6421(5) 0.4220(3) 0.6447(3) 0.0620(6) Uani 1 d . . .
N14 N 0.8246(5) 0.3663(4) 0.6930(3) 0.0811(8) Uani 1 d . . .

loop_
_atom_site_aniso_label
_atom_site_aniso_U_11
_atom_site_aniso_U_22
_atom_site_aniso_U_33
_atom_site_aniso_U_23
_atom_site_aniso_U_13
_atom_site_aniso_U_12
O1 0.0674(12) 0.0715(12) 0.0750(10) -0.0016(8) 0.0154(9) 0.0088(8)
N2 0.0662(15) 0.0596(11) 0.0689(11) -0.0059(8) 0.0191(10) 0.0037(9)
C3 0.0625(14) 0.0382(9) 0.0583(10) 0.0032(7) 0.0230(9) 0.0003(9)
C4 0.0706(15) 0.0434(10) 0.0527(9) 0.0056(7) 0.0214(9) 0.0004(9)
N5 0.0730(15) 0.0600(11) 0.0578(10) 0.0046(7) 0.0187(9) -0.0031(9)
O5 0.0882(15) 0.1038(17) 0.0605(10) -0.0034(10) 0.0102(10) -0.0045(14)
C6 0.0841(19) 0.0587(13) 0.0567(11) -0.0046(9) 0.0236(12) -0.0013(11)
N7 0.109(2) 0.0816(17) 0.0837(15) -0.0122(12) 0.0406(16) 0.0160(16)
O8 0.0767(12) 0.0521(8) 0.0600(8) -0.0084(7) 0.0206(8) 0.0105(8)
N9 0.0735(14) 0.0540(11) 0.0594(9) -0.0087(8) 0.0165(9) 0.0079(9)
C10 0.0670(14) 0.0439(11) 0.0546(10) -0.0008(7) 0.0216(9) -0.0002(9)
N11 0.0652(12) 0.0418(9) 0.0568(8) -0.0037(6) 0.0203(8) 0.0005(8)
C12 0.0660(14) 0.0362(8) 0.0541(9) 0.0004(6) 0.0241(9) -0.0006(8)
C13 0.0708(18) 0.0544(11) 0.0590(11) -0.0072(9) 0.0180(11) -0.0008(11)
N14 0.0726(18) 0.0840(18) 0.0786(14) -0.0117(12) 0.0120(12) 0.0147(13)

loop_
_atom_type_symbol
_atom_type_description
_atom_type_scat_dispersion_real
_atom_type_scat_dispersion_imag
_atom_type_scat_source
C C 0.0033 0.0016 'International Tables Vol C Tables 4.2.6.8 and 6.1.1.4'
N N 0.0061 0.0033 'International Tables Vol C Tables 4.2.6.8 and 6.1.1.4'
O O 0.0106 0.0060 'International Tables Vol C Tables 4.2.6.8 and 6.1.1.4'

loop_
_geom_angle_atom_site_label_1
_geom_angle_atom_site_label_2
_geom_angle_atom_site_label_3
_geom_angle
_geom_angle_site_symmetry_1
_geom_angle_site_symmetry_3
_geom_angle_publ_flag
N2 O1 N5 108.5(2) . . ?
C3 N2 O1 107.3(2) . . ?
N2 C3 C4 111.5(2) . . ?
N2 C3 C12 121.57(19) . . ?
C4 C3 C12 126.9(2) . . ?
N5 C4 C3 106.9(2) . . ?
N5 C4 C6 121.0(2) . . ?
C3 C4 C6 132.1(2) . . ?
O5 N5 C4 135.8(3) . . ?
O5 N5 O1 118.4(3) . . ?
C4 N5 O1 105.8(2) . . ?
N7 C6 C4 178.5(3) . . ?
C12 O8 N9 106.58(17) . . ?
C10 N9 O8 102.46(18) . . ?
N9 C10 N11 115.9(2) . . ?
N9 C10 C13 122.0(2) . . ?
N11 C10 C13 122.1(2) . . ?
C12 N11 C10 101.08(19) . . ?
N11 C12 O8 113.9(2) . . ?
N11 C12 C3 127.53(18) . . ?
O8 C12 C3 118.5(2) . . ?
N14 C13 C10 176.7(3) . . ?

loop_
_geom_bond_atom_site_label_1
_geom_bond_atom_site_label_2
_geom_bond_distance
_geom_bond_site_symmetry_2
_geom_bond_publ_flag
O1 N2 1.348(3) . ?
O1 N5 1.459(3) . ?
N2 C3 1.305(3) . ?
C3 C4 1.412(3) . ?
C3 C12 1.441(3) . ?
C4 N5 1.329(4) . ?
C4 C6 1.412(4) . ?
N5 O5 1.200(3) . ?
C6 N7 1.140(4) . ?
O8 C12 1.342(3) . ?
O8 N9 1.391(3) . ?
N9 C10 1.300(3) . ?
C10 N11 1.373(3) . ?
C10 C13 1.425(4) . ?
N11 C12 1.287(3) . ?
C13 N14 1.140(4) . ?

loop_
_geom_torsion_atom_site_label_1
_geom_torsion_atom_site_label_2
_geom_torsion_atom_site_label_3
_geom_torsion_atom_site_label_4
_geom_torsion
_geom_torsion_site_symmetry_1
_geom_torsion_site_symmetry_2
_geom_torsion_site_symmetry_3
_geom_torsion_site_symmetry_4
_geom_torsion_publ_flag
N5 O1 N2 C3 0.0(3) . . . . ?
O1 N2 C3 C4 -1.0(3) . . . . ?
O1 N2 C3 C12 180.0(2) . . . . ?
N2 C3 C4 N5 1.7(3) . . . . ?
C12 C3 C4 N5 -179.3(2) . . . . ?
N2 C3 C4 C6 -177.3(3) . . . . ?
C12 C3 C4 C6 1.7(4) . . . . ?
C3 C4 N5 O5 177.3(3) . . . . ?
C6 C4 N5 O5 -3.6(5) . . . . ?
C3 C4 N5 O1 -1.6(2) . . . . ?
C6 C4 N5 O1 177.5(2) . . . . ?
N2 O1 N5 O5 -178.0(3) . . . . ?
N2 O1 N5 C4 1.1(3) . . . . ?
N5 C4 C6 N7 -84(12) . . . . ?
C3 C4 C6 N7 95(12) . . . . ?
C12 O8 N9 C10 -0.7(2) . . . . ?
O8 N9 C10 N11 1.0(3) . . . . ?
O8 N9 C10 C13 -179.2(2) . . . . ?
N9 C10 N11 C12 -0.9(3) . . . . ?
C13 C10 N11 C12 179.3(2) . . . . ?
C10 N11 C12 O8 0.4(2) . . . . ?
C10 N11 C12 C3 179.4(2) . . . . ?
N9 O8 C12 N11 0.2(3) . . . . ?
N9 O8 C12 C3 -178.96(18) . . . . ?
N2 C3 C12 N11 170.9(2) . . . . ?
C4 C3 C12 N11 -7.9(4) . . . . ?
N2 C3 C12 O8 -10.1(3) . . . . ?
C4 C3 C12 O8 171.1(2) . . . . ?
N9 C10 C13 N14 168(5) . . . . ?
N11 C10 C13 N14 -12(5) . . . . ?

loop_
_cod_related_entry_id
_cod_related_entry_database
_cod_related_entry_code
1 ChemSpider 126443
